data_4120110
loop_
_publ_author_name
'Xiangcheng Pan'
'Anne-Laure Vallet'
'St\'ephane Schweizer'
'Karim Dahbi'
'Bernard Delpech'
'Nicolas Blanchard'
'Bernadette Graff'
'Steven J. Geib'
'Dennis P. Curran'
'Jacques Lalev\'ee'
'Emmanuel Lac\^ote'

_publ_section_title
;
 Mechanistic and Preparative Studies of Radical Chain Homolytic
 Substitution Reactions of N-Heterocyclic Carbene Boranes and Disulfides
;
_journal_name_full 'Journal of the American Chemical Society'
_journal_page_first 10484
_journal_page_last 10491
_journal_paper_doi 10.1021/ja403627k
_journal_volume 135
_journal_year 2013
_chemical_formula_sum 'C12 H15 B N6 S'
_chemical_formula_weight 286.17
_chemical_name_systematic
;
 ?
;
_space_group_crystal_system monoclinic
_space_group_IT_number 14
_space_group_name_Hall '-P 2ybc'
_space_group_name_H-M_alt 'P 1 21/c 1'
_symmetry_space_group_name_Hall '-P 2ybc'
_symmetry_space_group_name_H-M 'P 1 21/c 1'
_atom_sites_solution_hydrogens mixed
_atom_sites_solution_primary direct
_audit_creation_method SHELXL-2012
_cell_angle_alpha 90
_cell_angle_beta 112.055(4)
_cell_angle_gamma 90
_cell_formula_units_Z 4
_cell_length_a 16.3754(10)
_cell_length_b 7.8232(4)
_cell_length_c 12.4708(8)
_cell_measurement_temperature 150(2)
_cell_volume 1480.70(16)
_computing_structure_refinement 'SHELXL-2012 (Sheldrick, 2012)'
_diffrn_ambient_temperature 150(2)
_diffrn_measured_fraction_theta_full 0.952
_diffrn_measured_fraction_theta_max 0.951
_diffrn_radiation_type CuK\a
_diffrn_radiation_wavelength 1.54178
_diffrn_reflns_av_R_equivalents 0.0369
_diffrn_reflns_av_unetI/netI 0.0403
_diffrn_reflns_Laue_measured_fraction_full 0.952
_diffrn_reflns_Laue_measured_fraction_max 0.951
_diffrn_reflns_limit_h_max 19
_diffrn_reflns_limit_h_min -19
_diffrn_reflns_limit_k_max 9
_diffrn_reflns_limit_k_min -5
_diffrn_reflns_limit_l_max 11
_diffrn_reflns_limit_l_min -14
_diffrn_reflns_number 7455
_diffrn_reflns_point_group_measured_fraction_full 0.952
_diffrn_reflns_point_group_measured_fraction_max 0.951
_diffrn_reflns_theta_full 67.679
_diffrn_reflns_theta_max 67.856
_diffrn_reflns_theta_min 2.911
_exptl_absorpt_coefficient_mu 1.928
_exptl_absorpt_correction_T_max .952
_exptl_absorpt_correction_T_min .715
_exptl_absorpt_correction_type multi-scan
_exptl_absorpt_process_details 'Bruker Sadabs'
_exptl_crystal_colour colorless
_exptl_crystal_density_diffrn 1.284
_exptl_crystal_description plate
_exptl_crystal_F_000 600
_exptl_crystal_size_max 0.180
_exptl_crystal_size_mid 0.140
_exptl_crystal_size_min 0.020
_refine_diff_density_max 0.668
_refine_diff_density_min -0.369
_refine_diff_density_rms 0.079
_refine_ls_extinction_method none
_refine_ls_goodness_of_fit_ref 1.563
_refine_ls_hydrogen_treatment mixed
_refine_ls_matrix_type full
_refine_ls_number_parameters 219
_refine_ls_number_reflns 2565
_refine_ls_number_restraints 0
_refine_ls_restrained_S_all 1.563
_refine_ls_R_factor_all 0.0625
_refine_ls_R_factor_gt 0.0558
_refine_ls_shift/su_max 0.002
_refine_ls_shift/su_mean 0.000
_refine_ls_structure_factor_coef Fsqd
_refine_ls_weighting_details
;
 w=1/[\s^2^(Fo^2^)+(0.0680P)^2^]
 where P=(Fo^2^+2Fc^2^)/3
;
_refine_ls_weighting_scheme calc
_refine_ls_wR_factor_gt 0.1430
_refine_ls_wR_factor_ref 0.1470
_reflns_Friedel_coverage 0.000
_reflns_number_gt 2227
_reflns_number_total 2565
_reflns_threshold_expression 'I > 2\s(I)'
_cod_data_source_file ja403627k_si_003.cif
_cod_data_source_block xp_me_sptb_0ma
_cod_depositor_comments
;
The following automatic conversions were performed:

'_atom_sites_solution_primary' value 'direct methods' was changed to
'direct'.

Automatic conversion script
Id: cif_fix_values 6452 2018-10-05 10:23:21Z andrius 
;
_cod_database_code 4120110
_shelx_space_group_comment
;
The symmetry employed for this shelxl refinement is uniquely defined
by the following loop, which should always be used as a source of
symmetry information in preference to the above space-group names.
They are only intended as comments.
;
_shelx_estimated_absorpt_t_min 0.723
_shelx_estimated_absorpt_t_max 0.962
_shelxl_version_number 2012-9

loop_
_space_group_symop_operation_xyz
'x, y, z'
'-x, y+1/2, -z+1/2'
'-x, -y, -z'
'x, -y-1/2, z-1/2'

loop_
_atom_site_label
_atom_site_type_symbol
_atom_site_fract_x
_atom_site_fract_y
_atom_site_fract_z
_atom_site_U_iso_or_equiv
_atom_site_adp_type
_atom_site_occupancy
_atom_site_site_symmetry_order
_atom_site_calc_flag
_atom_site_refinement_flags_posn
_atom_site_refinement_flags_adp
S1 S 0.25244(4) 0.65762(6) 0.04303(5) 0.0350(2) Uani 1 1 d . .
B1 B 0.40281(18) 0.9641(3) 0.1650(2) 0.0362(6) Uani 1 1 d . .
H1A H 0.4519(19) 0.853(4) 0.207(2) 0.047(8) Uiso 1 1 d . .
H1B H 0.4305(17) 1.097(4) 0.202(2) 0.040(7) Uiso 1 1 d . .
N1 N 0.18839(13) 0.8495(2) 0.17664(16) 0.0321(4) Uani 1 1 d . .
C1 C 0.25096(15) 0.8148(2) 0.13293(18) 0.0291(5) Uani 1 1 d . .
N2 N 0.21260(14) 0.9874(2) 0.24969(18) 0.0409(5) Uani 1 1 d . .
C2 C 0.10693(15) 0.7631(3) 0.1573(2) 0.0339(5) Uani 1 1 d . .
N3 N 0.28737(15) 1.0377(2) 0.25191(18) 0.0417(5) Uani 1 1 d . .
C3 C 0.04026(18) 0.7692(3) 0.0498(2) 0.0434(6) Uani 1 1 d . .
H3 H 0.0459(19) 0.823(4) -0.009(3) 0.042(7) Uiso 1 1 d . .
N4 N 0.31317(13) 0.9356(2) 0.18190(15) 0.0319(4) Uani 1 1 d . .
C4 C -0.03855(19) 0.6871(4) 0.0321(3) 0.0516(7) Uani 1 1 d . .
H4 H -0.083(2) 0.694(4) -0.039(3) 0.049(8) Uiso 1 1 d . .
N5 N 0.32938(14) 1.0800(2) -0.04786(17) 0.0383(5) Uani 1 1 d . .
C5 C -0.04919(19) 0.5986(4) 0.1219(3) 0.0509(7) Uani 1 1 d . .
H5 H -0.104(2) 0.537(4) 0.109(3) 0.059(9) Uiso 1 1 d . .
N6 N 0.41522(12) 0.8673(2) -0.03273(16) 0.0309(4) Uani 1 1 d . .
C6 C 0.0178(2) 0.5933(4) 0.2288(3) 0.0521(7) Uani 1 1 d . .
H6 H 0.007(3) 0.530(5) 0.286(3) 0.085(12) Uiso 1 1 d . .
C7 C 0.09696(19) 0.6758(3) 0.2479(2) 0.0431(6) Uani 1 1 d . .
H7 H 0.145(2) 0.680(4) 0.324(3) 0.048(8) Uiso 1 1 d . .
C8 C 0.38248(14) 0.9682(2) 0.02929(19) 0.0300(5) Uani 1 1 d . .
C9 C 0.32815(19) 1.0472(3) -0.1568(2) 0.0438(6) Uani 1 1 d . .
H9 H 0.297(2) 1.107(4) -0.222(3) 0.063(9) Uiso 1 1 d . .
C10 C 0.38206(16) 0.9142(3) -0.1471(2) 0.0359(5) Uani 1 1 d . .
H10 H 0.3998(19) 0.858(4) -0.202(3) 0.047(8) Uiso 1 1 d . .
C11 C 0.2804(3) 1.2159(4) -0.0183(3) 0.0658(9) Uani 1 1 d . .
H11A H 0.2232 1.1719 -0.0227 0.099 Uiso 1 1 calc R U
H11B H 0.2713 1.3110 -0.0728 0.099 Uiso 1 1 calc R U
H11C H 0.3140 1.2562 0.0605 0.099 Uiso 1 1 calc R U
C12 C 0.46960(17) 0.7160(3) 0.0110(2) 0.0437(6) Uani 1 1 d . .
H12A H 0.5180 0.7439 0.0839 0.066 Uiso 1 1 calc R U
H12B H 0.4938 0.6778 -0.0459 0.066 Uiso 1 1 calc R U
H12C H 0.4336 0.6246 0.0243 0.066 Uiso 1 1 calc R U

loop_
_atom_site_aniso_label
_atom_site_aniso_U_11
_atom_site_aniso_U_22
_atom_site_aniso_U_33
_atom_site_aniso_U_23
_atom_site_aniso_U_13
_atom_site_aniso_U_12
S1 0.0372(4) 0.0287(3) 0.0400(4) -0.0117(2) 0.0153(3) -0.0038(2)
B1 0.0438(16) 0.0328(12) 0.0348(13) -0.0049(9) 0.0178(12) -0.0106(11)
N1 0.0396(11) 0.0248(9) 0.0348(10) -0.0057(7) 0.0172(8) -0.0047(7)
C1 0.0352(12) 0.0228(9) 0.0297(10) 0.0012(7) 0.0128(9) -0.0010(8)
N2 0.0551(13) 0.0287(9) 0.0485(12) -0.0129(8) 0.0305(10) -0.0098(9)
C2 0.0367(13) 0.0265(10) 0.0414(12) -0.0070(8) 0.0180(10) -0.0027(9)
N3 0.0581(14) 0.0302(9) 0.0462(12) -0.0124(8) 0.0303(10) -0.0092(9)
C3 0.0461(15) 0.0479(13) 0.0384(14) 0.0003(10) 0.0185(12) 0.0037(11)
N4 0.0450(12) 0.0230(8) 0.0311(9) -0.0040(6) 0.0181(8) -0.0044(7)
C4 0.0376(15) 0.0619(17) 0.0486(15) -0.0138(13) 0.0087(13) 0.0034(12)
N5 0.0550(13) 0.0258(9) 0.0428(11) 0.0069(7) 0.0283(10) 0.0088(8)
C5 0.0407(15) 0.0544(15) 0.0630(17) -0.0223(13) 0.0257(13) -0.0133(12)
N6 0.0342(11) 0.0211(8) 0.0393(10) -0.0032(7) 0.0160(8) -0.0015(7)
C6 0.0602(19) 0.0506(15) 0.0539(17) -0.0076(12) 0.0309(14) -0.0189(13)
C7 0.0470(16) 0.0443(13) 0.0381(13) -0.0024(10) 0.0163(12) -0.0115(11)
C8 0.0364(12) 0.0189(9) 0.0381(12) -0.0018(7) 0.0178(10) -0.0052(8)
C9 0.0602(17) 0.0368(12) 0.0391(13) 0.0095(10) 0.0241(12) 0.0089(11)
C10 0.0448(14) 0.0305(11) 0.0366(12) -0.0068(9) 0.0199(11) -0.0056(10)
C11 0.110(3) 0.0388(14) 0.0714(19) 0.0206(13) 0.059(2) 0.0358(16)
C12 0.0459(15) 0.0326(11) 0.0557(15) 0.0037(10) 0.0224(12) 0.0120(10)

loop_
_atom_type_symbol
_atom_type_description
_atom_type_scat_dispersion_real
_atom_type_scat_dispersion_imag
_atom_type_scat_source
C C 0.0181 0.0091 'International Tables Vol C Tables 4.2.6.8 and 6.1.1.4'
H H 0.0000 0.0000 'International Tables Vol C Tables 4.2.6.8 and 6.1.1.4'
B B 0.0090 0.0039 'International Tables Vol C Tables 4.2.6.8 and 6.1.1.4'
N N 0.0311 0.0180 'International Tables Vol C Tables 4.2.6.8 and 6.1.1.4'
S S 0.3331 0.5567 'International Tables Vol C Tables 4.2.6.8 and 6.1.1.4'

loop_
_geom_angle_atom_site_label_1
_geom_angle_atom_site_label_2
_geom_angle_atom_site_label_3
_geom_angle
N4 B1 C8 108.08(19)
N4 B1 H1A 110.8(14)
C8 B1 H1A 108.9(14)
N4 B1 H1B 108.4(13)
C8 B1 H1B 107.7(13)
H1A B1 H1B 112.8(19)
C1 N1 N2 110.55(18)
C1 N1 C2 129.31(17)
N2 N1 C2 120.13(19)
N1 C1 N4 103.45(17)
N1 C1 S1 128.36(16)
N4 C1 S1 128.17(17)
N3 N2 N1 107.02(18)
C3 C2 C7 121.3(2)
C3 C2 N1 119.7(2)
C7 C2 N1 118.9(2)
N2 N3 N4 109.35(18)
C2 C3 C4 119.4(3)
C2 C3 H3 122.4(19)
C4 C3 H3 118.2(19)
C1 N4 N3 109.63(18)
C1 N4 B1 128.25(18)
N3 N4 B1 122.12(17)
C5 C4 C3 119.8(3)
C5 C4 H4 121(2)
C3 C4 H4 119(2)
C8 N5 C9 110.50(19)
C8 N5 C11 124.1(2)
C9 N5 C11 125.4(2)
C6 C5 C4 120.2(3)
C6 C5 H5 119.8(19)
C4 C5 H5 120.0(19)
C8 N6 C10 110.61(19)
C8 N6 C12 125.38(19)
C10 N6 C12 123.6(2)
C5 C6 C7 120.6(3)
C5 C6 H6 116(3)
C7 C6 H6 123(3)
C2 C7 C6 118.6(2)
C2 C7 H7 118.5(18)
C6 C7 H7 122.8(18)
N5 C8 N6 105.01(19)
N5 C8 B1 126.2(2)
N6 C8 B1 128.8(2)
C10 C9 N5 106.9(2)
C10 C9 H9 127(2)
N5 C9 H9 126(2)
C9 C10 N6 107.0(2)
C9 C10 H10 131.7(18)
N6 C10 H10 121.3(18)
N5 C11 H11A 109.5
N5 C11 H11B 109.5
H11A C11 H11B 109.5
N5 C11 H11C 109.5
H11A C11 H11C 109.5
H11B C11 H11C 109.5
N6 C12 H12A 109.5
N6 C12 H12B 109.5
H12A C12 H12B 109.5
N6 C12 H12C 109.5
H12A C12 H12C 109.5
H12B C12 H12C 109.5

loop_
_geom_bond_atom_site_label_1
_geom_bond_atom_site_label_2
_geom_bond_distance
S1 C1 1.670(2)
B1 N4 1.575(3)
B1 C8 1.598(3)
B1 H1A 1.17(3)
B1 H1B 1.16(3)
N1 C1 1.357(3)
N1 N2 1.370(3)
N1 C2 1.433(3)
C1 N4 1.355(3)
N2 N3 1.277(3)
C2 C3 1.376(4)
C2 C7 1.382(3)
N3 N4 1.362(3)
C3 C4 1.383(4)
C3 H3 0.88(3)
C4 C5 1.383(4)
C4 H4 0.91(3)
N5 C8 1.349(3)
N5 C9 1.375(3)
N5 C11 1.460(3)
C5 C6 1.373(4)
C5 H5 0.98(3)
N6 C8 1.349(3)
N6 C10 1.372(3)
N6 C12 1.458(3)
C6 C7 1.385(4)
C6 H6 0.94(4)
C7 H7 0.98(3)
C9 C10 1.340(4)
C9 H9 0.91(4)
C10 H10 0.95(3)
C11 H11A 0.9800
C11 H11B 0.9800
C11 H11C 0.9800
C12 H12A 0.9800
C12 H12B 0.9800
C12 H12C 0.9800
